data_4079464
loop_
_publ_author_name
'Shi, Xiao-Chao'
'Jin, Guo-Xin'

_publ_section_title
;
 Titanium and Zirconium Catalysts with [N,O] Ligands: Syntheses,
 Characterization, and Their Catalytic Properties for Olefin
 Polymerization
;
_journal_issue 20
_journal_name_full Organometallics
_journal_page_first 7198
_journal_paper_doi 10.1021/om3007568
_journal_volume 31
_journal_year 2012
_chemical_formula_sum 'C60 H74 Cl2 N2 O4 Zr'
_chemical_formula_weight 1049.33
_chemical_name_systematic
; 
 ? 
;
_space_group_IT_number 14
_symmetry_cell_setting monoclinic
_symmetry_space_group_name_Hall '-P 2ybc'
_symmetry_space_group_name_H-M 'P 1 21/c 1'
_atom_sites_solution_hydrogens geom
_atom_sites_solution_primary direct
_atom_sites_solution_secondary difmap
_audit_creation_method SHELXL-97
_cell_angle_alpha 90.00
_cell_angle_beta 105.9820(10)
_cell_angle_gamma 90.00
_cell_formula_units_Z 4
_cell_length_a 16.2341(4)
_cell_length_b 20.9676(4)
_cell_length_c 17.6475(3)
_cell_measurement_reflns_used 6398
_cell_measurement_temperature 173(2)
_cell_measurement_theta_max 68.66
_cell_measurement_theta_min 3.35
_cell_volume 5774.9(2)
_computing_cell_refinement 'Bruker SAINT'
_computing_data_collection 'Bruker APEX2'
_computing_data_reduction 'Bruker SAINT'
_computing_molecular_graphics 'Bruker SHELXTL'
_computing_publication_material 'Bruker SHELXTL'
_computing_structure_refinement 'SHELXL-97 (Sheldrick, 1997)'
_computing_structure_solution 'SHELXS-97 (Sheldrick, 1990)'
_diffrn_ambient_temperature 173(2)
_diffrn_measured_fraction_theta_full 0.900
_diffrn_measured_fraction_theta_max 0.900
_diffrn_measurement_device_type 'Bruker APEX-II CCD'
_diffrn_measurement_method '\f and \w scans'
_diffrn_radiation_monochromator graphite
_diffrn_radiation_source 'fine-focus sealed tube'
_diffrn_radiation_type CuK\a
_diffrn_radiation_wavelength 1.54178
_diffrn_reflns_av_R_equivalents 0.0749
_diffrn_reflns_av_sigmaI/netI 0.0581
_diffrn_reflns_limit_h_max 18
_diffrn_reflns_limit_h_min -18
_diffrn_reflns_limit_k_max 23
_diffrn_reflns_limit_k_min -22
_diffrn_reflns_limit_l_max 19
_diffrn_reflns_limit_l_min -18
_diffrn_reflns_number 26603
_diffrn_reflns_theta_full 60.39
_diffrn_reflns_theta_max 60.39
_diffrn_reflns_theta_min 3.35
_diffrn_standards_decay_% 4.86
_exptl_absorpt_coefficient_mu 2.756
_exptl_absorpt_correction_T_max 0.8305
_exptl_absorpt_correction_T_min 0.6225
_exptl_absorpt_correction_type multi-scan
_exptl_absorpt_process_details sadabs
_exptl_crystal_colour colourless
_exptl_crystal_density_diffrn 1.207
_exptl_crystal_density_method 'not measured'
_exptl_crystal_description sheet
_exptl_crystal_F_000 2216
_exptl_crystal_size_max 0.19
_exptl_crystal_size_mid 0.14
_exptl_crystal_size_min 0.07
_platon_squeeze_details ' '
_refine_diff_density_max 0.832
_refine_diff_density_min -0.557
_refine_diff_density_rms 0.088
_refine_ls_extinction_method none
_refine_ls_goodness_of_fit_ref 1.073
_refine_ls_hydrogen_treatment constr
_refine_ls_matrix_type full
_refine_ls_number_parameters 631
_refine_ls_number_reflns 7801
_refine_ls_number_restraints 40
_refine_ls_restrained_S_all 1.079
_refine_ls_R_factor_all 0.0607
_refine_ls_R_factor_gt 0.0504
_refine_ls_shift/su_max 0.004
_refine_ls_shift/su_mean 0.000
_refine_ls_structure_factor_coef Fsqd
_refine_ls_weighting_details 'calc w=1/[\s^2^(Fo^2^)+(0.0987P)^2^+0.5941P] where P=(Fo^2^+2Fc^2^)/3'
_refine_ls_weighting_scheme calc
_refine_ls_wR_factor_gt 0.1410
_refine_ls_wR_factor_ref 0.1479
_reflns_number_gt 6448
_reflns_number_total 7801
_reflns_threshold_expression >2sigma(I)
_cod_data_source_file om3007568_si_001.cif
_cod_data_source_block 3j
_cod_depositor_comments
;
The following automatic conversions were performed:

'_symmetry_cell_setting' value 'Monoclinic' changed to 'monoclinic'
according to /home/saulius/struct/CIF-dictionaries/cif_core.dic
dictionary named 'cif_core.dic' version 2.4.2 from 2011-04-26.

Automatic conversion script
Id: cif_fix_values 1891 2012-01-12 08:04:46Z andrius 
;
_cod_original_sg_symbol_H-M P2(1)/c
_cod_database_code 4079464

loop_
_symmetry_equiv_pos_as_xyz
'x, y, z'
'-x, y+1/2, -z+1/2'
'-x, -y, -z'
'x, -y-1/2, z-1/2'

loop_
_atom_site_label
_atom_site_type_symbol
_atom_site_fract_x
_atom_site_fract_y
_atom_site_fract_z
_atom_site_U_iso_or_equiv
_atom_site_adp_type
_atom_site_occupancy
_atom_site_symmetry_multiplicity
_atom_site_calc_flag
_atom_site_refinement_flags
_atom_site_disorder_assembly
_atom_site_disorder_group
Zr1 Zr 0.22840(2) 0.391582(14) 0.917895(17) 0.02668(14) Uani 1 1 d . . .
O1 O 0.19956(18) 0.43297(12) 0.81156(15) 0.0322(6) Uani 1 1 d . . .
O2 O 0.39882(18) 0.55649(13) 0.90096(15) 0.0339(6) Uani 1 1 d . . .
O3 O 0.27171(17) 0.36732(12) 1.03107(15) 0.0307(6) Uani 1 1 d . . .
O4 O 0.11588(18) 0.50915(13) 1.07576(15) 0.0329(6) Uani 1 1 d . . .
N1 N 0.3224(2) 0.47855(15) 0.93536(18) 0.0288(7) Uani 1 1 d . . .
N2 N 0.1618(2) 0.46411(15) 0.98044(18) 0.0287(7) Uani 1 1 d . . .
Cl1 Cl 0.32817(6) 0.31934(4) 0.88261(5) 0.0357(2) Uani 1 1 d . . .
Cl2 Cl 0.09765(7) 0.33075(5) 0.88864(6) 0.0410(3) Uani 1 1 d . . .
C1 C 0.2371(3) 0.46116(18) 0.7616(2) 0.0315(9) Uani 1 1 d . . .
C2 C 0.2066(3) 0.45200(18) 0.6789(2) 0.0337(9) Uani 1 1 d . . .
C3 C 0.2524(3) 0.4826(2) 0.6329(2) 0.0403(10) Uani 1 1 d . . .
H3 H 0.2336 0.4763 0.5774 0.048 Uiso 1 1 calc R . .
C4 C 0.3234(3) 0.5215(2) 0.6621(2) 0.0397(10) Uani 1 1 d . A .
C5 C 0.3505(3) 0.5302(2) 0.7425(2) 0.0362(9) Uani 1 1 d . . .
H5 H 0.3983 0.5570 0.7644 0.043 Uiso 1 1 calc R . .
C6 C 0.3089(3) 0.50018(18) 0.7925(2) 0.0327(9) Uani 1 1 d . . .
C7 C 0.3406(2) 0.50921(18) 0.8766(2) 0.0294(8) Uani 1 1 d . . .
C8 C 0.3731(2) 0.50739(17) 1.0047(2) 0.0272(8) Uani 1 1 d . . .
C9 C 0.3833(3) 0.49630(19) 1.0839(2) 0.0349(9) Uani 1 1 d . . .
H9 H 0.3519 0.4638 1.1010 0.042 Uiso 1 1 calc R . .
C10 C 0.4412(3) 0.5344(2) 1.1376(2) 0.0373(9) Uani 1 1 d . . .
H10 H 0.4484 0.5282 1.1923 0.045 Uiso 1 1 calc R . .
C11 C 0.4891(3) 0.5816(2) 1.1131(2) 0.0374(9) Uani 1 1 d . . .
H11 H 0.5293 0.6060 1.1515 0.045 Uiso 1 1 calc R . .
C12 C 0.4790(3) 0.59330(19) 1.0340(2) 0.0344(9) Uani 1 1 d . . .
H12 H 0.5107 0.6254 1.0164 0.041 Uiso 1 1 calc R . .
C13 C 0.4204(3) 0.55560(18) 0.9825(2) 0.0312(8) Uani 1 1 d . . .
C14 C 0.1283(3) 0.41077(19) 0.6421(2) 0.0336(9) Uani 1 1 d . . .
C15 C 0.1424(3) 0.3411(2) 0.6735(2) 0.0415(10) Uani 1 1 d . . .
H15A H 0.1927 0.3225 0.6602 0.050 Uiso 1 1 calc R . .
H15B H 0.1542 0.3412 0.7316 0.050 Uiso 1 1 calc R . .
C16 C 0.0477(3) 0.4379(2) 0.6604(3) 0.0467(11) Uani 1 1 d . . .
H16A H 0.0573 0.4400 0.7182 0.056 Uiso 1 1 calc R . .
H16B H 0.0371 0.4817 0.6391 0.056 Uiso 1 1 calc R . .
C17 C 0.1098(3) 0.4072(2) 0.5513(2) 0.0460(11) Uani 1 1 d . . .
H17A H 0.0996 0.4507 0.5288 0.055 Uiso 1 1 calc R . .
H17B H 0.1604 0.3894 0.5376 0.055 Uiso 1 1 calc R . .
C18 C 0.0623(4) 0.3003(2) 0.6367(3) 0.0521(13) Uani 1 1 d . . .
H18 H 0.0720 0.2560 0.6584 0.063 Uiso 1 1 calc R . .
C19 C -0.0143(4) 0.3292(3) 0.6582(3) 0.0644(15) Uani 1 1 d . . .
H19A H -0.0027 0.3308 0.7163 0.077 Uiso 1 1 calc R . .
H19B H -0.0655 0.3022 0.6369 0.077 Uiso 1 1 calc R . .
C20 C -0.0309(3) 0.3962(3) 0.6242(3) 0.0571(13) Uani 1 1 d . . .
H20 H -0.0823 0.4147 0.6369 0.069 Uiso 1 1 calc R . .
C21 C -0.0463(4) 0.3934(3) 0.5350(3) 0.0605(14) Uani 1 1 d . . .
H21A H -0.0972 0.3666 0.5114 0.073 Uiso 1 1 calc R . .
H21B H -0.0577 0.4368 0.5125 0.073 Uiso 1 1 calc R . .
C22 C 0.0316(3) 0.3656(2) 0.5151(3) 0.0491(11) Uani 1 1 d . . .
H22 H 0.0211 0.3645 0.4566 0.059 Uiso 1 1 calc R . .
C23 C 0.0461(4) 0.2980(2) 0.5472(3) 0.0527(13) Uani 1 1 d . . .
H23A H 0.0960 0.2788 0.5338 0.063 Uiso 1 1 calc R . .
H23B H -0.0049 0.2714 0.5235 0.063 Uiso 1 1 calc R . .
C24 C 0.3684(3) 0.5535(2) 0.6051(3) 0.0464(11) Uani 1 1 d . . .
C25 C 0.4348(9) 0.6010(7) 0.6424(6) 0.103(5) Uani 0.726(14) 1 d PU A 1
H25A H 0.4778 0.5809 0.6860 0.154 Uiso 0.726(14) 1 calc PR A 1
H25B H 0.4081 0.6367 0.6627 0.154 Uiso 0.726(14) 1 calc PR A 1
H25C H 0.4626 0.6168 0.6033 0.154 Uiso 0.726(14) 1 calc PR A 1
C26 C 0.4118(10) 0.5018(5) 0.5683(8) 0.092(4) Uani 0.726(14) 1 d PU A 1
H26A H 0.3784 0.4944 0.5137 0.138 Uiso 0.726(14) 1 calc PR A 1
H26B H 0.4150 0.4621 0.5984 0.138 Uiso 0.726(14) 1 calc PR A 1
H26C H 0.4698 0.5156 0.5694 0.138 Uiso 0.726(14) 1 calc PR A 1
C27 C 0.3015(7) 0.5886(6) 0.5394(7) 0.092(4) Uani 0.726(14) 1 d PU A 1
H27A H 0.3306 0.6190 0.5132 0.139 Uiso 0.726(14) 1 calc PR A 1
H27B H 0.2617 0.6117 0.5623 0.139 Uiso 0.726(14) 1 calc PR A 1
H27C H 0.2697 0.5576 0.5008 0.139 Uiso 0.726(14) 1 calc PR A 1
C25' C 0.4639(16) 0.5470(18) 0.6394(16) 0.090(9) Uani 0.274(14) 1 d PU A 2
H25D H 0.4795 0.5018 0.6437 0.135 Uiso 0.274(14) 1 calc PR A 2
H25E H 0.4810 0.5666 0.6918 0.135 Uiso 0.274(14) 1 calc PR A 2
H25F H 0.4934 0.5685 0.6049 0.135 Uiso 0.274(14) 1 calc PR A 2
C26' C 0.354(2) 0.5209(13) 0.5295(14) 0.072(8) Uani 0.274(14) 1 d PU A 2
H26D H 0.2973 0.5322 0.4955 0.107 Uiso 0.274(14) 1 calc PR A 2
H26E H 0.3573 0.4747 0.5381 0.107 Uiso 0.274(14) 1 calc PR A 2
H26F H 0.3980 0.5340 0.5041 0.107 Uiso 0.274(14) 1 calc PR A 2
C27' C 0.3414(17) 0.6219(10) 0.5977(16) 0.067(7) Uani 0.274(14) 1 d PU A 2
H27D H 0.3700 0.6442 0.5632 0.100 Uiso 0.274(14) 1 calc PR A 2
H27E H 0.3573 0.6419 0.6500 0.100 Uiso 0.274(14) 1 calc PR A 2
H27F H 0.2792 0.6245 0.5752 0.100 Uiso 0.274(14) 1 calc PR A 2
C28 C 0.2589(2) 0.37051(18) 1.1020(2) 0.0277(8) Uani 1 1 d . . .
C29 C 0.3038(3) 0.33073(18) 1.1656(2) 0.0317(8) Uani 1 1 d . . .
C30 C 0.2820(3) 0.3366(2) 1.2359(2) 0.0352(9) Uani 1 1 d . . .
H30 H 0.3098 0.3090 1.2778 0.042 Uiso 1 1 calc R . .
C31 C 0.2225(3) 0.38007(19) 1.2504(2) 0.0346(9) Uani 1 1 d . . .
C32 C 0.1837(3) 0.42069(19) 1.1894(2) 0.0316(9) Uani 1 1 d . . .
H32 H 0.1449 0.4522 1.1974 0.038 Uiso 1 1 calc R . .
C33 C 0.2004(3) 0.41631(18) 1.1161(2) 0.0288(8) Uani 1 1 d . . .
C34 C 0.1605(2) 0.46111(18) 1.0546(2) 0.0293(8) Uani 1 1 d . . .
C35 C 0.1137(3) 0.51858(18) 0.9493(2) 0.0312(9) Uani 1 1 d . . .
C36 C 0.0926(3) 0.5453(2) 0.8745(2) 0.0403(10) Uani 1 1 d . . .
H36 H 0.1109 0.5272 0.8325 0.048 Uiso 1 1 calc R . .
C37 C 0.0422(3) 0.6007(2) 0.8649(3) 0.0485(12) Uani 1 1 d . . .
H37 H 0.0259 0.6209 0.8148 0.058 Uiso 1 1 calc R . .
C38 C 0.0157(3) 0.6268(2) 0.9260(3) 0.0452(11) Uani 1 1 d . . .
H38 H -0.0182 0.6644 0.9166 0.054 Uiso 1 1 calc R . .
C39 C 0.0369(3) 0.60016(19) 0.9999(3) 0.0390(10) Uani 1 1 d . . .
H39 H 0.0189 0.6181 1.0421 0.047 Uiso 1 1 calc R . .
C40 C 0.0856(3) 0.54597(19) 1.0086(2) 0.0318(9) Uani 1 1 d . . .
C41 C 0.3763(3) 0.28652(19) 1.1567(2) 0.0310(8) Uani 1 1 d . . .
C42 C 0.4451(3) 0.3252(2) 1.1321(3) 0.0379(9) Uani 1 1 d . . .
H42A H 0.4188 0.3468 1.0813 0.046 Uiso 1 1 calc R . .
H42B H 0.4682 0.3585 1.1722 0.046 Uiso 1 1 calc R . .
C43 C 0.4212(3) 0.2532(2) 1.2354(3) 0.0415(10) Uani 1 1 d . . .
H43A H 0.4435 0.2859 1.2764 0.050 Uiso 1 1 calc R . .
H43B H 0.3789 0.2268 1.2524 0.050 Uiso 1 1 calc R . .
C44 C 0.3436(3) 0.2335(2) 1.0949(3) 0.0405(10) Uani 1 1 d . . .
H44A H 0.3005 0.2072 1.1108 0.049 Uiso 1 1 calc R . .
H44B H 0.3155 0.2531 1.0432 0.049 Uiso 1 1 calc R . .
C45 C 0.5184(3) 0.2822(2) 1.1235(3) 0.0453(11) Uani 1 1 d . . .
H45 H 0.5617 0.3085 1.1067 0.054 Uiso 1 1 calc R . .
C46 C 0.5613(3) 0.2497(2) 1.2018(3) 0.0479(11) Uani 1 1 d . . .
H46A H 0.6080 0.2215 1.1958 0.057 Uiso 1 1 calc R . .
H46B H 0.5863 0.2822 1.2423 0.057 Uiso 1 1 calc R . .
C47 C 0.4951(3) 0.2109(2) 1.2273(3) 0.0444(11) Uani 1 1 d . . .
H47 H 0.5227 0.1907 1.2794 0.053 Uiso 1 1 calc R . .
C48 C 0.4597(3) 0.1591(2) 1.1674(3) 0.0485(11) Uani 1 1 d . . .
H48A H 0.4171 0.1332 1.1845 0.058 Uiso 1 1 calc R . .
H48B H 0.5066 0.1306 1.1625 0.058 Uiso 1 1 calc R . .
C49 C 0.4169(3) 0.1911(2) 1.0870(3) 0.0474(11) Uani 1 1 d . . .
H49 H 0.3941 0.1574 1.0465 0.057 Uiso 1 1 calc R . .
C50 C 0.4827(3) 0.2313(2) 1.0614(3) 0.0487(11) Uani 1 1 d . . .
H50A H 0.4555 0.2519 1.0101 0.058 Uiso 1 1 calc R . .
H50B H 0.5299 0.2038 1.0549 0.058 Uiso 1 1 calc R . .
C51 C 0.2023(3) 0.3807(2) 1.3295(3) 0.0422(10) Uani 1 1 d . . .
C52 C 0.1477(4) 0.4390(2) 1.3387(3) 0.0570(14) Uani 1 1 d . . .
H52A H 0.1813 0.4780 1.3402 0.085 Uiso 1 1 calc R . .
H52B H 0.1309 0.4351 1.3877 0.085 Uiso 1 1 calc R . .
H52C H 0.0963 0.4408 1.2939 0.085 Uiso 1 1 calc R . .
C53 C 0.1531(4) 0.3204(2) 1.3369(3) 0.0627(15) Uani 1 1 d . . .
H53A H 0.1027 0.3169 1.2914 0.094 Uiso 1 1 calc R . .
H53B H 0.1348 0.3223 1.3854 0.094 Uiso 1 1 calc R . .
H53C H 0.1902 0.2832 1.3388 0.094 Uiso 1 1 calc R . .
C54 C 0.2860(4) 0.3823(4) 1.3959(3) 0.0761(19) Uani 1 1 d . . .
H54A H 0.3210 0.3452 1.3914 0.114 Uiso 1 1 calc R . .
H54B H 0.2731 0.3813 1.4470 0.114 Uiso 1 1 calc R . .
H54C H 0.3175 0.4214 1.3918 0.114 Uiso 1 1 calc R . .
C55 C 0.2473(15) 0.6037(11) 0.2871(13) 0.295(11) Uiso 1 1 d D . .
H55A H 0.2743 0.6394 0.3206 0.442 Uiso 1 1 calc R . .
H55B H 0.2682 0.5633 0.3135 0.442 Uiso 1 1 calc R . .
H55C H 0.1850 0.6061 0.2775 0.442 Uiso 1 1 calc R . .
C56 C 0.2687(17) 0.6068(13) 0.2120(14) 0.324(13) Uiso 1 1 d D . .
H56A H 0.2477 0.5681 0.1806 0.389 Uiso 1 1 calc R . .
H56B H 0.3317 0.6090 0.2216 0.389 Uiso 1 1 calc R . .
C57 C 0.2252(18) 0.6687(13) 0.1645(16) 0.338(13) Uiso 1 1 d D . .
H57A H 0.2402 0.7077 0.1969 0.405 Uiso 1 1 calc R . .
H57B H 0.1621 0.6644 0.1463 0.405 Uiso 1 1 calc R . .
C58 C 0.2667(16) 0.6693(14) 0.0917(16) 0.328(14) Uiso 1 1 d D . .
H58A H 0.3288 0.6683 0.1188 0.393 Uiso 1 1 calc R . .
H58B H 0.2534 0.6258 0.0699 0.393 Uiso 1 1 calc R . .
C59 C 0.2641(15) 0.7073(12) 0.0198(13) 0.295(11) Uiso 1 1 d D . .
H59A H 0.2183 0.7380 0.0216 0.354 Uiso 1 1 calc R . .
H59B H 0.3176 0.7320 0.0393 0.354 Uiso 1 1 calc R . .
C60 C 0.2562(11) 0.7083(9) -0.0653(11) 0.223(7) Uiso 1 1 d D . .
H60A H 0.2560 0.6645 -0.0847 0.334 Uiso 1 1 calc R . .
H60B H 0.3049 0.7315 -0.0747 0.334 Uiso 1 1 calc R . .
H60C H 0.2027 0.7296 -0.0931 0.334 Uiso 1 1 calc R . .

loop_
_atom_site_aniso_label
_atom_site_aniso_U_11
_atom_site_aniso_U_22
_atom_site_aniso_U_33
_atom_site_aniso_U_23
_atom_site_aniso_U_13
_atom_site_aniso_U_12
Zr1 0.0369(2) 0.0205(2) 0.0241(2) -0.00083(10) 0.01082(15) 0.00016(14)
O1 0.0421(15) 0.0278(14) 0.0274(13) -0.0005(10) 0.0108(12) -0.0037(13)
O2 0.0461(16) 0.0273(14) 0.0289(14) -0.0019(10) 0.0112(13) -0.0084(14)
O3 0.0390(14) 0.0261(14) 0.0292(14) 0.0027(10) 0.0133(12) 0.0030(13)
O4 0.0452(15) 0.0261(14) 0.0295(14) -0.0010(10) 0.0137(13) 0.0055(13)
N1 0.0371(16) 0.0225(16) 0.0275(16) -0.0018(12) 0.0101(14) -0.0020(15)
N2 0.0359(16) 0.0235(16) 0.0270(17) 0.0004(11) 0.0092(14) 0.0011(15)
Cl1 0.0431(5) 0.0301(5) 0.0366(5) -0.0061(3) 0.0157(4) 0.0030(4)
Cl2 0.0440(5) 0.0363(5) 0.0465(6) -0.0102(4) 0.0189(5) -0.0087(5)
C1 0.045(2) 0.023(2) 0.029(2) 0.0019(14) 0.0137(18) 0.0066(19)
C2 0.045(2) 0.025(2) 0.031(2) 0.0001(15) 0.0104(19) 0.0042(19)
C3 0.059(3) 0.035(2) 0.028(2) 0.0024(16) 0.013(2) -0.001(2)
C4 0.055(3) 0.032(2) 0.032(2) 0.0016(16) 0.012(2) -0.004(2)
C5 0.046(2) 0.032(2) 0.032(2) -0.0028(15) 0.0132(19) -0.007(2)
C6 0.046(2) 0.0216(19) 0.030(2) -0.0012(14) 0.0096(18) -0.0001(19)
C7 0.0337(19) 0.023(2) 0.031(2) 0.0002(14) 0.0088(17) 0.0011(18)
C8 0.0337(19) 0.0208(19) 0.029(2) -0.0035(14) 0.0117(17) 0.0005(17)
C9 0.042(2) 0.028(2) 0.036(2) 0.0002(15) 0.0122(19) -0.0052(19)
C10 0.047(2) 0.039(2) 0.026(2) -0.0016(16) 0.0095(19) -0.008(2)
C11 0.047(2) 0.032(2) 0.032(2) -0.0071(16) 0.0094(19) -0.002(2)
C12 0.039(2) 0.026(2) 0.040(2) -0.0028(16) 0.0130(19) -0.0045(19)
C13 0.041(2) 0.026(2) 0.028(2) -0.0016(14) 0.0115(18) 0.0035(19)
C14 0.047(2) 0.025(2) 0.028(2) -0.0006(15) 0.0091(19) -0.0007(19)
C15 0.064(3) 0.030(2) 0.027(2) 0.0016(15) 0.006(2) 0.003(2)
C16 0.049(3) 0.043(3) 0.045(3) -0.0068(19) 0.008(2) 0.004(2)
C17 0.064(3) 0.041(2) 0.029(2) 0.0019(17) 0.007(2) -0.006(2)
C18 0.083(4) 0.027(2) 0.039(2) -0.0007(17) 0.006(3) -0.015(3)
C19 0.072(3) 0.076(4) 0.043(3) -0.013(2) 0.012(3) -0.041(3)
C20 0.046(3) 0.059(3) 0.063(3) -0.014(2) 0.010(3) -0.004(3)
C21 0.056(3) 0.058(3) 0.054(3) -0.003(2) -0.008(3) -0.009(3)
C22 0.062(3) 0.047(3) 0.032(2) -0.0026(18) 0.003(2) -0.011(3)
C23 0.076(3) 0.036(2) 0.039(2) -0.0092(18) 0.003(3) -0.010(3)
C24 0.066(3) 0.043(3) 0.033(2) 0.0011(18) 0.019(2) -0.010(3)
C25 0.142(10) 0.120(10) 0.054(5) -0.011(5) 0.040(6) -0.082(9)
C26 0.132(10) 0.062(6) 0.112(9) -0.001(5) 0.085(8) -0.013(6)
C27 0.085(6) 0.109(8) 0.084(7) 0.064(6) 0.025(6) 0.001(6)
C25' 0.085(13) 0.123(18) 0.082(14) 0.048(13) 0.057(12) -0.017(13)
C26' 0.099(15) 0.075(14) 0.053(11) -0.032(9) 0.040(11) -0.043(12)
C27' 0.086(14) 0.039(10) 0.089(15) 0.016(9) 0.048(12) -0.011(10)
C28 0.0347(19) 0.0226(19) 0.027(2) 0.0026(14) 0.0108(17) -0.0019(18)
C29 0.041(2) 0.025(2) 0.030(2) 0.0002(14) 0.0116(18) -0.0044(19)
C30 0.044(2) 0.032(2) 0.030(2) 0.0093(15) 0.0115(19) 0.000(2)
C31 0.046(2) 0.028(2) 0.031(2) 0.0007(15) 0.0130(19) -0.004(2)
C32 0.039(2) 0.028(2) 0.029(2) -0.0028(15) 0.0113(18) 0.0027(19)
C33 0.037(2) 0.0213(19) 0.030(2) 0.0007(14) 0.0111(17) -0.0002(18)
C34 0.036(2) 0.024(2) 0.030(2) -0.0022(14) 0.0124(17) 0.0006(18)
C35 0.0339(19) 0.023(2) 0.035(2) -0.0020(15) 0.0055(18) 0.0003(18)
C36 0.053(3) 0.034(2) 0.031(2) 0.0040(16) 0.007(2) 0.007(2)
C37 0.061(3) 0.035(2) 0.046(3) 0.0104(18) 0.009(2) 0.012(2)
C38 0.054(3) 0.024(2) 0.055(3) 0.0019(18) 0.011(2) 0.010(2)
C39 0.044(2) 0.025(2) 0.050(3) -0.0028(17) 0.016(2) 0.004(2)
C40 0.037(2) 0.024(2) 0.035(2) -0.0010(15) 0.0100(18) -0.0011(19)
C41 0.035(2) 0.025(2) 0.031(2) 0.0042(15) 0.0079(18) 0.0033(19)
C42 0.042(2) 0.030(2) 0.041(2) 0.0087(16) 0.011(2) 0.002(2)
C43 0.050(2) 0.034(2) 0.039(2) 0.0110(17) 0.009(2) 0.005(2)
C44 0.043(2) 0.030(2) 0.044(2) -0.0008(17) 0.005(2) -0.003(2)
C45 0.040(2) 0.041(3) 0.059(3) 0.014(2) 0.021(2) 0.006(2)
C46 0.045(2) 0.041(3) 0.054(3) 0.004(2) 0.007(2) 0.005(2)
C47 0.050(2) 0.034(2) 0.044(2) 0.0164(18) 0.004(2) 0.009(2)
C48 0.055(3) 0.026(2) 0.063(3) 0.0079(19) 0.013(2) 0.005(2)
C49 0.055(3) 0.033(2) 0.051(3) -0.0061(19) 0.008(2) 0.006(2)
C50 0.053(3) 0.052(3) 0.044(3) 0.003(2) 0.018(2) 0.015(2)
C51 0.054(3) 0.044(3) 0.031(2) 0.0050(17) 0.015(2) 0.008(2)
C52 0.093(4) 0.049(3) 0.042(3) 0.002(2) 0.040(3) 0.013(3)
C53 0.101(4) 0.048(3) 0.058(3) 0.013(2) 0.054(3) 0.010(3)
C54 0.073(4) 0.124(6) 0.028(3) -0.007(3) 0.010(3) 0.017(4)

loop_
_atom_type_symbol
_atom_type_description
_atom_type_scat_dispersion_real
_atom_type_scat_dispersion_imag
_atom_type_scat_source
C C 0.0181 0.0091 'International Tables Vol C Tables 4.2.6.8 and 6.1.1.4'
H H 0.0000 0.0000 'International Tables Vol C Tables 4.2.6.8 and 6.1.1.4'
N N 0.0311 0.0180 'International Tables Vol C Tables 4.2.6.8 and 6.1.1.4'
O O 0.0492 0.0322 'International Tables Vol C Tables 4.2.6.8 and 6.1.1.4'
Cl Cl 0.3639 0.7018 'International Tables Vol C Tables 4.2.6.8 and 6.1.1.4'
Zr Zr -0.1862 2.2449 'International Tables Vol C Tables 4.2.6.8 and 6.1.1.4'

loop_
_geom_angle_atom_site_label_1
_geom_angle_atom_site_label_2
_geom_angle_atom_site_label_3
_geom_angle
O3 Zr1 O1 167.71(11)
O3 Zr1 N2 76.81(11)
O1 Zr1 N2 98.21(11)
O3 Zr1 N1 91.69(11)
O1 Zr1 N1 76.22(11)
N2 Zr1 N1 78.39(11)
O3 Zr1 Cl2 97.27(8)
O1 Zr1 Cl2 93.66(8)
N2 Zr1 Cl2 87.16(8)
N1 Zr1 Cl2 160.82(8)
O3 Zr1 Cl1 91.24(8)
O1 Zr1 Cl1 91.75(8)
N2 Zr1 Cl1 165.28(8)
N1 Zr1 Cl1 93.61(8)
Cl2 Zr1 Cl1 103.07(3)
C1 O1 Zr1 141.0(3)
C7 O2 C13 106.0(3)
C28 O3 Zr1 146.0(3)
C34 O4 C40 105.7(3)
C7 N1 C8 105.7(3)
C7 N1 Zr1 123.6(3)
C8 N1 Zr1 130.7(2)
C34 N2 C35 105.5(3)
C34 N2 Zr1 125.5(2)
C35 N2 Zr1 129.0(2)
O1 C1 C6 118.8(3)
O1 C1 C2 121.6(4)
C6 C1 C2 119.6(4)
C3 C2 C1 116.4(4)
C3 C2 C14 121.7(4)
C1 C2 C14 121.9(4)
C4 C3 C2 124.9(4)
C5 C4 C3 117.2(4)
C5 C4 C24 122.5(4)
C3 C4 C24 120.3(4)
C4 C5 C6 121.1(4)
C5 C6 C1 120.7(4)
C5 C6 C7 119.5(4)
C1 C6 C7 119.8(3)
N1 C7 O2 113.2(3)
N1 C7 C6 130.6(4)
O2 C7 C6 116.2(3)
C9 C8 C13 119.1(4)
C9 C8 N1 133.2(4)
C13 C8 N1 107.6(3)
C8 C9 C10 117.6(4)
C9 C10 C11 121.7(4)
C12 C11 C10 121.1(4)
C13 C12 C11 115.8(4)
C12 C13 O2 127.8(4)
C12 C13 C8 124.7(4)
O2 C13 C8 107.6(3)
C2 C14 C16 110.9(3)
C2 C14 C17 111.6(3)
C16 C14 C17 107.6(4)
C2 C14 C15 110.8(3)
C16 C14 C15 108.8(4)
C17 C14 C15 106.9(3)
C18 C15 C14 110.2(4)
C20 C16 C14 111.1(4)
C22 C17 C14 111.2(4)
C19 C18 C23 110.5(4)
C19 C18 C15 109.0(4)
C23 C18 C15 109.7(4)
C18 C19 C20 109.7(4)
C19 C20 C21 109.3(4)
C19 C20 C16 108.9(4)
C21 C20 C16 109.5(4)
C22 C21 C20 110.0(4)
C21 C22 C23 109.0(5)
C21 C22 C17 109.5(4)
C23 C22 C17 110.6(4)
C22 C23 C18 108.7(4)
C26' C24 C25 129.4(10)
C26' C24 C27' 113.6(16)
C25 C24 C27' 63.5(11)
C26' C24 C25' 102.3(18)
C25 C24 C25' 48.7(14)
C27' C24 C25' 111.5(17)
C26' C24 C26 42.0(12)
C25 C24 C26 107.6(8)
C27' C24 C26 143.3(9)
C25' C24 C26 64.2(15)
C26' C24 C27 68.5(14)
C25 C24 C27 106.8(8)
C27' C24 C27 49.2(11)
C25' C24 C27 141.2(9)
C26 C24 C27 109.3(8)
C26' C24 C4 113.9(10)
C25 C24 C4 114.7(5)
C27' C24 C4 107.0(9)
C25' C24 C4 108.5(8)
C26 C24 C4 108.8(5)
C27 C24 C4 109.5(5)
O3 C28 C33 119.1(3)
O3 C28 C29 122.3(4)
C33 C28 C29 118.6(3)
C30 C29 C28 116.8(4)
C30 C29 C41 122.4(4)
C28 C29 C41 120.7(3)
C29 C30 C31 125.4(4)
C32 C31 C30 116.6(4)
C32 C31 C51 122.9(4)
C30 C31 C51 120.5(4)
C31 C32 C33 121.3(4)
C32 C33 C28 121.2(4)
C32 C33 C34 119.4(4)
C28 C33 C34 119.4(3)
N2 C34 O4 113.3(3)
N2 C34 C33 130.5(3)
O4 C34 C33 116.1(3)
C40 C35 C36 120.5(4)
C40 C35 N2 107.8(3)
C36 C35 N2 131.6(4)
C35 C36 C37 115.6(4)
C38 C37 C36 122.1(4)
C39 C38 C37 122.0(4)
C40 C39 C38 115.5(4)
C39 C40 C35 124.3(4)
C39 C40 O4 128.0(4)
C35 C40 O4 107.7(3)
C42 C41 C29 110.3(3)
C42 C41 C44 108.4(3)
C29 C41 C44 112.4(3)
C42 C41 C43 107.1(3)
C29 C41 C43 111.4(3)
C44 C41 C43 107.1(3)
C45 C42 C41 111.2(3)
C47 C43 C41 111.4(4)
C49 C44 C41 111.0(4)
C50 C45 C46 109.1(4)
C50 C45 C42 109.3(4)
C46 C45 C42 110.2(4)
C47 C46 C45 109.0(4)
C46 C47 C48 110.0(4)
C46 C47 C43 110.9(4)
C48 C47 C43 109.0(4)
C47 C48 C49 108.4(4)
C44 C49 C50 109.5(4)
C44 C49 C48 109.5(4)
C50 C49 C48 109.7(4)
C49 C50 C45 109.5(4)
C31 C51 C53 108.8(4)
C31 C51 C54 109.4(4)
C53 C51 C54 109.2(5)
C31 C51 C52 112.3(4)
C53 C51 C52 108.6(4)
C54 C51 C52 108.5(5)
C55 C56 C57 109(2)
C56 C57 C58 102(2)
C59 C58 C57 140(2)
C60 C59 C58 148(2)

loop_
_geom_bond_atom_site_label_1
_geom_bond_atom_site_label_2
_geom_bond_distance
Zr1 O3 1.992(3)
Zr1 O1 2.002(3)
Zr1 N2 2.314(3)
Zr1 N1 2.343(3)
Zr1 Cl2 2.4074(10)
Zr1 Cl1 2.4208(10)
O1 C1 1.339(5)
O2 C7 1.356(5)
O2 C13 1.384(5)
O3 C28 1.325(5)
O4 C34 1.351(5)
O4 C40 1.387(5)
N1 C7 1.321(5)
N1 C8 1.409(5)
N2 C34 1.317(5)
N2 C35 1.408(5)
C1 C6 1.406(6)
C1 C2 1.420(6)
C2 C3 1.399(6)
C2 C14 1.526(6)
C3 C4 1.391(6)
C4 C5 1.376(6)
C4 C24 1.551(6)
C5 C6 1.399(6)
C6 C7 1.443(5)
C8 C9 1.381(5)
C8 C13 1.389(6)
C9 C10 1.388(6)
C10 C11 1.398(6)
C11 C12 1.382(6)
C12 C13 1.371(6)
C14 C16 1.539(6)
C14 C17 1.549(5)
C14 C15 1.556(5)
C15 C18 1.544(7)
C16 C20 1.533(7)
C17 C22 1.528(7)
C18 C19 1.521(8)
C18 C23 1.529(6)
C19 C20 1.524(8)
C20 C21 1.526(8)
C21 C22 1.519(8)
C22 C23 1.520(7)
C24 C26' 1.46(2)
C24 C25 1.482(11)
C24 C27' 1.49(2)
C24 C25' 1.51(3)
C24 C26 1.532(11)
C24 C27 1.540(10)
C28 C33 1.420(6)
C28 C29 1.427(5)
C29 C30 1.387(6)
C29 C41 1.541(6)
C30 C31 1.402(6)
C31 C32 1.382(6)
C31 C51 1.520(6)
C32 C33 1.395(6)
C33 C34 1.446(5)
C35 C40 1.376(6)
C35 C36 1.387(6)
C36 C37 1.404(7)
C37 C38 1.378(7)
C38 C39 1.373(7)
C39 C40 1.369(6)
C41 C42 1.536(6)
C41 C44 1.546(6)
C41 C43 1.546(5)
C42 C45 1.534(6)
C43 C47 1.529(7)
C44 C49 1.523(6)
C45 C50 1.525(7)
C45 C46 1.527(6)
C46 C47 1.512(7)
C47 C48 1.515(7)
C48 C49 1.551(6)
C49 C50 1.523(7)
C51 C53 1.520(7)
C51 C54 1.531(7)
C51 C52 1.543(7)
C55 C56 1.462(16)
C56 C57 1.599(17)
C57 C58 1.607(17)
C58 C59 1.49(3)
C59 C60 1.472(16)

loop_
_platon_squeeze_void_nr
_platon_squeeze_void_average_x
_platon_squeeze_void_average_y
_platon_squeeze_void_average_z
_platon_squeeze_void_volume
_platon_squeeze_void_count_electrons
1 0.143 0.823 0.194 137.6 9.2
2 0.143 0.677 0.694 137.5 9.1
3 0.055 0.568 0.204 21.3 -0.9
4 0.055 0.932 0.704 21.3 -0.6
5 0.410 0.534 0.367 57.3 1.4
6 0.410 -0.034 0.867 57.3 1.8
7 0.456 0.752 0.091 21.6 -1.0
8 0.456 0.748 0.591 22.2 -0.9
9 0.440 0.306 0.393 7.2 0.3
10 0.440 0.194 0.893 6.7 0.3
11 0.590 0.034 0.133 57.3 1.5
12 0.551 0.248 0.411 19.9 -0.7
13 0.590 0.466 0.633 57.3 1.6
14 0.551 0.252 0.911 20.5 -0.5
15 0.574 0.812 0.110 5.7 0.1
16 0.574 0.688 0.610 5.1 0.0
17 0.857 0.323 0.306 137.6 9.5
18 0.857 0.177 0.806 137.6 9.1
19 0.945 0.068 0.296 21.3 -0.6
20 0.945 0.432 0.796 21.3 -0.1
